data_1537028
loop_
_publ_author_name
'Fleck, M.'
'Tillmanns, E.'
'Bohaty, L.'

_publ_section_title
;
 Structural characterisation of MII guanidinium sulphate hydrates
 (MII=Mn,Fe,Co,Ni,Cd,VO)
;
_journal_name_full 'Solid State Sciences'
_journal_page_first 469
_journal_page_last 477
_journal_volume 6
_journal_year 2004
_chemical_formula_sum 'C2 H20 Mn N6 O12 S2'
_chemical_name_systematic '(C (N H2)3)2 Mn (S O4)2 (H2 O)4'
_space_group_IT_number 2
_symmetry_space_group_name_Hall '-P 1'
_symmetry_space_group_name_H-M 'P -1'
_cell_angle_alpha 90.06
_cell_angle_beta 97.04
_cell_angle_gamma 110.05
_cell_formula_units_Z 1
_cell_length_a 6.364
_cell_length_b 6.423
_cell_length_c 9.944
_cell_volume 378.553
_citation_journal_id_ASTM SSSCFJ
_cod_data_source_file Fleck_SSSCFJ_2004_481.cif
_cod_data_source_block C2H20Mn1N6O12S2
_cod_original_cell_volume 378.5528
_cod_original_formula_sum 'C2 H20 Mn1 N6 O12 S2'
_cod_database_code 1537028

loop_
_symmetry_equiv_pos_as_xyz
x,y,z
-x,-y,-z

loop_
_atom_site_label
_atom_site_type_symbol
_atom_site_fract_x
_atom_site_fract_y
_atom_site_fract_z
_atom_site_occupancy
_atom_site_U_iso_or_equiv
O1 O-2 0.4624 0.1853 0.4032 1 0.0
O3 O-2 0.2043 0.1388 0.86238 1 0.0
H3 H+1 0.118 0.571 0.376 1 0.0
O4 O-2 0.1765 -0.0609 0.65246 1 0.0
N1 N-3 0.2584 0.8405 1.07174 1 0.0
H6 H+1 0.24 0.942 1.01 1 0.0
O2 O-2 0.1719 0.4679 0.38252 1 0.0
Mn1 Mn+2 0.5 0.5 0.5 1 0.0
N3 N-3 0.262 0.4828 1.0743 1 0.0
O5 O-2 0.3387 0.3401 0.67039 1 0.0
H2 H+1 0.569 0.146 0.395 1 0.0
H10 H+1 0.257 0.369 1.026 1 0.0
H4 H+1 0.053 0.349 0.379 1 0.0
H1 H+1 0.355 0.088 0.39 1 0.0
C1 C+4 0.2731 0.6655 1.00888 1 0.0
H8 H+1 0.275 0.775 0.834 1 0.0
H5 H+1 0.212 0.828 1.149 1 0.0
O6 O-2 -0.0601 0.1586 0.67299 1 0.0
S1 S+6 0.16476 0.14245 0.71392 1 0.0
H7 H+1 0.313 0.564 0.834 1 0.0
H9 H+1 0.247 0.478 1.159 1 0.0
N2 N-3 0.3039 0.6752 0.87956 1 0.0
